data_7041580
loop_
_publ_author_name
'Wu, Jianfeng'
'Lin, Shuang-Yan'
'Shen, Si'
'Li, Xiao-Lei'
'Zhao, Lang'
'Zhang, Li'
'Tang, Jinkui'

_publ_section_title
;
 Probing the magnetic relaxation and magnetic moment arrangement in a
 series of Dy4 squares.
;
_journal_issue 5
_journal_name_full 'Dalton transactions (Cambridge, England : 2003)'
_journal_page_first 1577
_journal_page_last 1584
_journal_paper_doi 10.1039/c6dt04456e
_journal_volume 46
_journal_year 2017
_chemical_formula_moiety 'C48 H60 Dy4 N4 O21, C H3 O, 1.5(N O3), 1.5(O)'
_chemical_formula_sum 'C49 H74.5 Dy4 N5.5 O28'
_chemical_formula_weight 1838.64
_space_group_crystal_system monoclinic
_space_group_IT_number 15
_space_group_name_Hall '-C 2yc'
_space_group_name_H-M_alt 'C 1 2/c 1'
_symmetry_space_group_name_Hall '-C 2yc'
_symmetry_space_group_name_H-M 'C 1 2/c 1'
_atom_sites_solution_hydrogens geom
_atom_sites_solution_primary iterative
_audit_block_doi 10.5517/cc1k2khp
_audit_creation_date 2016-12-18
_audit_creation_method
;
Olex2 1.2-alpha
(compiled 2016.12.12 svn.r3370 for OlexSys, GUI svn.r5273)
;
_audit_update_record
;
2016-12-18 deposited with the CCDC.
2016-12-26 downloaded from the CCDC.
;
_cell_angle_alpha 90
_cell_angle_beta 92.2230(10)
_cell_angle_gamma 90
_cell_formula_units_Z 8
_cell_length_a 27.3361(9)
_cell_length_b 26.2199(9)
_cell_length_c 22.9128(8)
_cell_measurement_reflns_used 9978
_cell_measurement_temperature 273(2)
_cell_measurement_theta_max 25.94
_cell_measurement_theta_min 2.35
_cell_volume 16410.4(10)
_computing_cell_refinement 'SAINT v7.68A (Bruker, 2009)'
_computing_data_collection 'Bruker APEX2'
_computing_data_reduction 'SAINT v7.68A (Bruker, 2009)'
_computing_molecular_graphics 'Olex2 (Dolomanov et al., 2009)'
_computing_publication_material 'Olex2 (Dolomanov et al., 2009)'
_computing_structure_refinement 'ShelXL (Sheldrick, 2015)'
_computing_structure_solution 'olex2.solve (Bourhis et al., 2015)'
_diffrn_ambient_temperature 273.15
_diffrn_measured_fraction_theta_full 0.999
_diffrn_measured_fraction_theta_max 0.997
_diffrn_measurement_device_type 'CCD area detector'
_diffrn_measurement_method 'phi and omega scans'
_diffrn_radiation_monochromator graphite
_diffrn_radiation_type MoK\a
_diffrn_radiation_wavelength 0.71073
_diffrn_reflns_av_R_equivalents 0.0501
_diffrn_reflns_av_unetI/netI 0.0634
_diffrn_reflns_Laue_measured_fraction_full 0.999
_diffrn_reflns_Laue_measured_fraction_max 0.997
_diffrn_reflns_limit_h_max 33
_diffrn_reflns_limit_h_min -33
_diffrn_reflns_limit_k_max 28
_diffrn_reflns_limit_k_min -32
_diffrn_reflns_limit_l_max 24
_diffrn_reflns_limit_l_min -28
_diffrn_reflns_number 45670
_diffrn_reflns_point_group_measured_fraction_full 0.999
_diffrn_reflns_point_group_measured_fraction_max 0.997
_diffrn_reflns_theta_full 25.242
_diffrn_reflns_theta_max 26.03
_diffrn_reflns_theta_min 1.08
_exptl_absorpt_coefficient_mu 3.667
_exptl_absorpt_correction_T_max 0.463
_exptl_absorpt_correction_T_min 0.447
_exptl_absorpt_correction_type none
_exptl_absorpt_process_details (sadabs;bruker,2000)
_exptl_crystal_colour yellow
_exptl_crystal_density_diffrn 1.488
_exptl_crystal_description block
_exptl_crystal_F_000 7160
_exptl_crystal_size_max 0.23
_exptl_crystal_size_mid 0.22
_exptl_crystal_size_min 0.21
_refine_diff_density_max 2.299
_refine_diff_density_min -0.810
_refine_diff_density_rms 0.153
_refine_ls_extinction_method none
_refine_ls_goodness_of_fit_ref 1.039
_refine_ls_hydrogen_treatment mixed
_refine_ls_matrix_type full
_refine_ls_number_parameters 795
_refine_ls_number_reflns 16128
_refine_ls_number_restraints 75
_refine_ls_restrained_S_all 1.054
_refine_ls_R_factor_all 0.0700
_refine_ls_R_factor_gt 0.0432
_refine_ls_shift/su_max 0.002
_refine_ls_shift/su_mean 0.000
_refine_ls_structure_factor_coef Fsqd
_refine_ls_weighting_details 'w=1/[\s^2^(Fo^2^)+(0.0672P)^2^] where P=(Fo^2^+2Fc^2^)/3'
_refine_ls_weighting_scheme calc
_refine_ls_wR_factor_gt 0.1190
_refine_ls_wR_factor_ref 0.1355
_reflns_Friedel_coverage 0.000
_reflns_number_gt 10609
_reflns_number_total 16128
_reflns_threshold_expression 'I > 2\s(I)'
_cod_data_source_file c6dt04456e2.cif
_cod_data_source_block s
_cod_depositor_comments 'Adding full bibliography for 7041578--7041580.cif.'
_cod_original_formula_sum 'C49 H74.50 Dy4 N5.50 O28'
_cod_database_code 7041580
_shelx_shelxl_version_number 2014/7
_shelx_space_group_comment
;
The symmetry employed for this shelxl refinement is uniquely defined
by the following loop, which should always be used as a source of
symmetry information in preference to the above space-group names.
They are only intended as comments.
;
_olex2_refinement_description
;
1. Fixed Uiso
 At 1.2 times of:
  All C(H) groups, All C(H,H) groups
 At 1.5 times of:
  All C(H,H,H) groups, All O(H) groups
2. Restrained distances
 C49-O25
 1.43 with sigma of 0.02
 C35-H13 = C11-H4A = C23-H9 = C48-H16A
 1.99 with sigma of 0.02
 O13-H13 = O4-H4A = O9-H9 = O16-H16A
 0.82 with sigma of 0.02
3. Uiso/Uaniso restraints and constraints
Uanis(C39) \\sim Ueq, Uanis(C40) \\sim Ueq, Uanis(C41) \\sim Ueq, Uanis(C49)
\\sim Ueq, Uanis(O22) \\sim Ueq, Uanis(O23) \\sim Ueq, Uanis(O24) \\sim Ueq,
Uanis(O25) \\sim Ueq, Uanis(O26) \\sim Ueq, Uanis(O27) \\sim Ueq, Uanis(O29)
\\sim Ueq: with sigma of 0.01 and sigma for terminal atoms of 0.02
4.a Secondary CH2 refined with riding coordinates:
 C11(H11A,H11B), C12(H12A,H12B), C23(H23A,H23B), C24(H24A,H24B), C35(H35A,
 H35B), C36(H36A,H36B), C47(H47A,H47B), C48(H48A,H48B)
4.b Aromatic/amide H refined with riding coordinates:
 C3(H3), C4(H4), C5(H5), C8(H8), C15(H15), C16(H16), C17(H17), C20(H20),
 C27(H27), C28(H28), C29(H29), C32(H32), C39(H39), C40(H40), C41(H41), C44(H44)
4.c Idealised Me refined as rotating group:
 C1(H1A,H1B,H1C), C10(H10A,H10B,H10C), C13(H13A,H13B,H13C), C22(H22A,H22B,
 H22C), C25(H25A,H25B,H25C), C34(H34A,H34B,H34C), C37(H37A,H37B,H37C), C46(H46A,
 H46B,H46C), C49(H49A,H49B,H49C)
4.d Idealised tetrahedral OH refined as rotating group:
 O4(H4A), O9(H9), O13(H13), O16(H16A)
;
_olex2_submission_special_instructions 'No special instructions were received'

loop_
_space_group_symop_operation_xyz
'x, y, z'
'-x, y, -z+1/2'
'x+1/2, y+1/2, z'
'-x+1/2, y+1/2, -z+1/2'
'-x, -y, -z'
'x, -y, z-1/2'
'-x+1/2, -y+1/2, -z'
'x+1/2, -y+1/2, z-1/2'

loop_
_atom_site_label
_atom_site_type_symbol
_atom_site_fract_x
_atom_site_fract_y
_atom_site_fract_z
_atom_site_U_iso_or_equiv
_atom_site_adp_type
_atom_site_occupancy
_atom_site_site_symmetry_order
_atom_site_calc_flag
_atom_site_refinement_flags_posn
_atom_site_refinement_flags_adp
_atom_site_refinement_flags_occupancy
C1 C 0.3668(3) 0.8225(3) 0.2332(4) 0.060(3) Uani 1 1 d . . .
H1A H 0.3951 0.8317 0.2571 0.091 Uiso 1 1 calc GR . .
H1B H 0.3739 0.8266 0.1928 0.091 Uiso 1 1 calc GR . .
H1C H 0.3583 0.7876 0.2405 0.091 Uiso 1 1 calc GR . .
C2 C 0.3111(3) 0.8536(3) 0.3042(3) 0.0371(18) Uani 1 1 d . . .
C3 C 0.3339(3) 0.8231(3) 0.3464(4) 0.048(2) Uani 1 1 d . . .
H3 H 0.3605 0.8029 0.3374 0.057 Uiso 1 1 calc R . .
C4 C 0.3164(4) 0.8232(3) 0.4025(4) 0.055(2) Uani 1 1 d . . .
H4 H 0.3307 0.8019 0.4308 0.067 Uiso 1 1 calc R . .
C5 C 0.2784(3) 0.8545(3) 0.4165(3) 0.0427(19) Uani 1 1 d . . .
H5 H 0.2672 0.8546 0.4544 0.051 Uiso 1 1 calc R . .
C6 C 0.2563(3) 0.8861(3) 0.3742(3) 0.0359(18) Uani 1 1 d . . .
C7 C 0.2720(3) 0.8861(3) 0.3172(3) 0.0350(17) Uani 1 1 d . . .
C8 C 0.2199(3) 0.9207(3) 0.3944(3) 0.0388(18) Uani 1 1 d . . .
H8 H 0.2185 0.9251 0.4346 0.047 Uiso 1 1 calc R . .
C9 C 0.1545(3) 0.9845(3) 0.3869(3) 0.0377(18) Uani 1 1 d . . .
C10 C 0.1586(3) 0.9919(3) 0.4527(3) 0.046(2) Uani 1 1 d . . .
H10A H 0.1513 0.9604 0.4718 0.070 Uiso 1 1 calc GR . .
H10B H 0.1359 1.0177 0.4640 0.070 Uiso 1 1 calc GR . .
H10C H 0.1913 1.0024 0.4639 0.070 Uiso 1 1 calc GR . .
C11 C 0.1034(3) 0.9652(4) 0.3718(3) 0.054(2) Uani 1 1 d D . .
H11A H 0.0964 0.9360 0.3961 0.064 Uiso 1 1 calc R . .
H11B H 0.0798 0.9917 0.3797 0.064 Uiso 1 1 calc R . .
C12 C 0.1666(3) 1.0347(3) 0.3561(3) 0.0376(18) Uani 1 1 d . . .
H12A H 0.1411 1.0595 0.3630 0.045 Uiso 1 1 calc R . .
H12B H 0.1972 1.0480 0.3724 0.045 Uiso 1 1 calc R . .
C13 C 0.1585(3) 1.1741(3) 0.3327(4) 0.054(2) Uani 1 1 d . . .
H13A H 0.1523 1.1658 0.3726 0.082 Uiso 1 1 calc GR . .
H13B H 0.1293 1.1683 0.3089 0.082 Uiso 1 1 calc GR . .
H13C H 0.1677 1.2094 0.3301 0.082 Uiso 1 1 calc GR . .
C14 C 0.2420(3) 1.1445(3) 0.3417(3) 0.0370(18) Uani 1 1 d . . .
C15 C 0.2527(3) 1.1759(3) 0.3888(3) 0.048(2) Uani 1 1 d . . .
H15 H 0.2291 1.1986 0.4014 0.058 Uiso 1 1 calc R . .
C16 C 0.3000(3) 1.1740(3) 0.4188(4) 0.056(2) Uani 1 1 d . . .
H16 H 0.3068 1.1951 0.4507 0.067 Uiso 1 1 calc R . .
C17 C 0.3337(3) 1.1418(3) 0.4006(4) 0.052(2) Uani 1 1 d . . .
H17 H 0.3637 1.1401 0.4209 0.062 Uiso 1 1 calc R . .
C18 C 0.3252(3) 1.1101(3) 0.3512(4) 0.044(2) Uani 1 1 d . . .
C19 C 0.2780(3) 1.1123(3) 0.3195(3) 0.0365(18) Uani 1 1 d . . .
C20 C 0.3625(3) 1.0735(3) 0.3371(4) 0.047(2) Uani 1 1 d . . .
H20 H 0.3876 1.0685 0.3650 0.057 Uiso 1 1 calc R . .
C21 C 0.4030(3) 1.0092(3) 0.2837(4) 0.051(2) Uani 1 1 d . . .
C22 C 0.4365(3) 0.9967(4) 0.3362(4) 0.063(3) Uani 1 1 d . . .
H22A H 0.4535 1.0270 0.3489 0.094 Uiso 1 1 calc GR . .
H22B H 0.4598 0.9713 0.3256 0.094 Uiso 1 1 calc GR . .
H22C H 0.4174 0.9840 0.3673 0.094 Uiso 1 1 calc GR . .
C23 C 0.4346(3) 1.0290(4) 0.2351(4) 0.064(3) Uani 1 1 d D . .
H23A H 0.4543 1.0573 0.2498 0.077 Uiso 1 1 calc R . .
H23B H 0.4566 1.0022 0.2234 0.077 Uiso 1 1 calc R . .
C24 C 0.3762(3) 0.9612(3) 0.2652(3) 0.0417(19) Uani 1 1 d . . .
H24A H 0.3995 0.9368 0.2508 0.050 Uiso 1 1 calc R . .
H24B H 0.3613 0.9463 0.2989 0.050 Uiso 1 1 calc R . .
C25 C 0.3734(4) 1.1209(4) 0.0760(4) 0.098(4) Uani 1 1 d . . .
H25A H 0.4040 1.1109 0.0602 0.147 Uiso 1 1 calc GR . .
H25B H 0.3797 1.1412 0.1104 0.147 Uiso 1 1 calc GR . .
H25C H 0.3548 1.1404 0.0475 0.147 Uiso 1 1 calc GR . .
C26 C 0.3317(3) 1.0443(3) 0.0454(3) 0.046(2) Uani 1 1 d . . .
C27 C 0.3433(3) 1.0542(4) -0.0106(4) 0.060(3) Uani 1 1 d . . .
H27 H 0.3624 1.0823 -0.0193 0.072 Uiso 1 1 calc R . .
C28 C 0.3262(3) 1.0218(4) -0.0545(4) 0.059(2) Uani 1 1 d . . .
H28 H 0.3333 1.0282 -0.0931 0.071 Uiso 1 1 calc R . .
C29 C 0.2996(4) 0.9814(4) -0.0409(4) 0.059(3) Uani 1 1 d . . .
H29 H 0.2878 0.9601 -0.0707 0.071 Uiso 1 1 calc R . .
C30 C 0.2886(3) 0.9696(3) 0.0171(4) 0.047(2) Uani 1 1 d . . .
C31 C 0.3058(3) 1.0023(3) 0.0624(3) 0.0393(19) Uani 1 1 d . . .
C32 C 0.2567(3) 0.9269(3) 0.0264(4) 0.049(2) Uani 1 1 d . . .
H32 H 0.2420 0.9121 -0.0067 0.059 Uiso 1 1 calc R . .
C33 C 0.2083(3) 0.8651(3) 0.0805(3) 0.046(2) Uani 1 1 d . . .
C34 C 0.1793(3) 0.8508(4) 0.0255(4) 0.060(3) Uani 1 1 d . . .
H34A H 0.1624 0.8803 0.0102 0.091 Uiso 1 1 calc GR . .
H34B H 0.1559 0.8248 0.0344 0.091 Uiso 1 1 calc GR . .
H34C H 0.2011 0.8381 -0.0029 0.091 Uiso 1 1 calc GR . .
C35 C 0.2374(3) 0.8188(3) 0.1007(3) 0.050(2) Uani 1 1 d D . .
H35A H 0.2152 0.7922 0.1125 0.060 Uiso 1 1 calc R . .
H35B H 0.2560 0.8058 0.0686 0.060 Uiso 1 1 calc R . .
C36 C 0.1736(3) 0.8847(3) 0.1252(3) 0.046(2) Uani 1 1 d . . .
H36A H 0.1528 0.9109 0.1074 0.055 Uiso 1 1 calc R . .
H36B H 0.1527 0.8570 0.1371 0.055 Uiso 1 1 calc R . .
C37 C 0.0606(3) 0.8827(4) 0.2001(4) 0.070(3) Uani 1 1 d . . .
H37A H 0.0274 0.8923 0.2065 0.105 Uiso 1 1 calc GR . .
H37B H 0.0729 0.8623 0.2322 0.105 Uiso 1 1 calc GR . .
H37C H 0.0618 0.8633 0.1646 0.105 Uiso 1 1 calc GR . .
C38 C 0.0753(3) 0.9599(4) 0.1524(4) 0.051(2) Uani 1 1 d . . .
C39 C 0.0339(3) 0.9539(4) 0.1160(4) 0.066(3) Uani 1 1 d . U .
H39 H 0.0142 0.9253 0.1198 0.079 Uiso 1 1 calc R . .
C40 C 0.0219(4) 0.9901(4) 0.0742(4) 0.069(3) Uani 1 1 d . U .
H40 H -0.0067 0.9859 0.0514 0.083 Uiso 1 1 calc R . .
C41 C 0.0502(3) 1.0317(4) 0.0651(4) 0.069(3) Uani 1 1 d . U .
H41 H 0.0420 1.0544 0.0351 0.083 Uiso 1 1 calc R . .
C42 C 0.0938(3) 1.0403(4) 0.1032(3) 0.056(3) Uani 1 1 d . . .
C43 C 0.1053(3) 1.0041(3) 0.1467(3) 0.044(2) Uani 1 1 d . . .
C44 C 0.1228(3) 1.0828(4) 0.0877(4) 0.052(2) Uani 1 1 d . . .
H44 H 0.1155 1.0990 0.0524 0.063 Uiso 1 1 calc R . .
C45 C 0.1907(4) 1.1428(3) 0.0989(3) 0.053(2) Uani 1 1 d . . .
C46 C 0.1772(4) 1.1613(3) 0.0364(3) 0.073(3) Uani 1 1 d . . .
H46A H 0.2024 1.1835 0.0232 0.110 Uiso 1 1 calc GR . .
H46B H 0.1467 1.1794 0.0362 0.110 Uiso 1 1 calc GR . .
H46C H 0.1742 1.1324 0.0107 0.110 Uiso 1 1 calc GR . .
C47 C 0.2405(3) 1.1216(3) 0.1042(3) 0.053(2) Uani 1 1 d . . .
H47A H 0.2444 1.0967 0.0734 0.064 Uiso 1 1 calc R . .
H47B H 0.2639 1.1488 0.0985 0.064 Uiso 1 1 calc R . .
C48 C 0.1798(4) 1.1879(3) 0.1393(3) 0.061(3) Uani 1 1 d D . .
H48A H 0.2027 1.2154 0.1329 0.073 Uiso 1 1 calc R . .
H48B H 0.1469 1.2005 0.1308 0.073 Uiso 1 1 calc R . .
C49 C 0.1414(7) 0.8086(8) 0.3929(7) 0.194(8) Uani 1 1 d D U .
H49A H 0.1331 0.8268 0.4275 0.291 Uiso 1 1 calc GR . .
H49B H 0.1120 0.7980 0.3720 0.291 Uiso 1 1 calc GR . .
H49C H 0.1600 0.8304 0.3685 0.291 Uiso 1 1 calc GR . .
Dy1 Dy 0.18994(2) 1.07937(2) 0.22154(2) 0.03590(11) Uani 1 1 d . . .
Dy2 Dy 0.31531(2) 1.05209(2) 0.19659(2) 0.03790(11) Uani 1 1 d . . .
Dy3 Dy 0.28088(2) 0.92195(2) 0.17667(2) 0.03387(10) Uani 1 1 d . . .
Dy4 Dy 0.17265(2) 0.94769(2) 0.25374(2) 0.03397(10) Uani 1 1 d . . .
N1 N 0.1886(2) 0.9464(2) 0.3619(2) 0.0336(14) Uani 1 1 d . . .
N2 N 0.3645(2) 1.0477(2) 0.2907(3) 0.0411(16) Uani 1 1 d . . .
N3 N 0.2464(2) 0.9070(2) 0.0765(3) 0.0432(16) Uani 1 1 d . . .
N4 N 0.1583(3) 1.0999(3) 0.1196(3) 0.0506(18) Uani 1 1 d . . .
N5 N 0.2261(4) 0.7483(3) 0.2496(4) 0.077(3) Uani 1 1 d . . .
N6 N 0.0000 0.0216(5) 0.2500 0.069(3) Uani 1 2 d S T P
O1 O 0.24021(17) 1.00033(18) 0.2126(2) 0.0407(13) Uani 1 1 d . . .
O2 O 0.32493(18) 0.85627(19) 0.2476(2) 0.0407(13) Uani 1 1 d . . .
O3 O 0.25205(17) 0.91399(18) 0.2744(2) 0.0340(12) Uani 1 1 d . . .
O4 O 0.09890(18) 0.9505(2) 0.3101(2) 0.0464(14) Uani 1 1 d D . .
H4A H 0.0733 0.9621 0.2955 0.070 Uiso 1 1 calc DGR . .
O5 O 0.17036(17) 1.02775(18) 0.2956(2) 0.0339(11) Uani 1 1 d . . .
O6 O 0.19836(19) 1.14188(19) 0.3121(2) 0.0407(13) Uani 1 1 d . . .
O7 O 0.26766(18) 1.08461(18) 0.2732(2) 0.0381(12) Uani 1 1 d . . .
O8 O 0.33934(17) 0.9705(2) 0.2211(2) 0.0401(12) Uani 1 1 d . . .
O9 O 0.4047(2) 1.0459(2) 0.1843(3) 0.0554(16) Uani 1 1 d D . .
H9 H 0.4107 1.0281 0.1561 0.07(3) Uiso 1 1 calc DGR . .
O10 O 0.3455(2) 1.0750(2) 0.0915(3) 0.0565(16) Uani 1 1 d . . .
O11 O 0.29662(18) 0.99459(19) 0.1178(2) 0.0387(12) Uani 1 1 d . . .
O12 O 0.19852(18) 0.90521(19) 0.1752(2) 0.0395(13) Uani 1 1 d . . .
O13 O 0.27089(18) 0.8320(2) 0.1498(2) 0.0430(13) Uani 1 1 d D . .
H13 H 0.2920 0.8099 0.1537 0.064 Uiso 1 1 calc DGR . .
O14 O 0.09037(19) 0.9280(2) 0.1953(3) 0.0508(15) Uani 1 1 d . . .
O15 O 0.14320(17) 1.00927(19) 0.1843(2) 0.0408(13) Uani 1 1 d . . .
O16 O 0.1844(2) 1.1708(2) 0.2002(2) 0.0497(15) Uani 1 1 d D . .
H16A H 0.1934 1.1947 0.2210 0.074 Uiso 1 1 calc DGR . .
O17 O 0.2510(2) 1.09805(19) 0.1589(2) 0.0441(13) Uani 1 1 d . . .
O18 O 0.10554(19) 1.1053(2) 0.2363(2) 0.0529(15) Uani 1 1 d . . .
O19 O 0.3466(2) 1.1384(2) 0.2076(3) 0.0639(18) Uani 1 1 d . . .
O20 O 0.35210(19) 0.8986(2) 0.1230(2) 0.0513(15) Uani 1 1 d . . .
O21 O 0.15546(19) 0.8608(2) 0.2806(2) 0.0501(14) Uani 1 1 d . . .
O22 O 0.2670(3) 0.7554(3) 0.2325(3) 0.093(3) Uani 1 1 d . U .
O23 O 0.1914(4) 0.7719(3) 0.2276(3) 0.123(4) Uani 1 1 d . U .
O24 O 0.2183(3) 0.7161(4) 0.2862(4) 0.129(4) Uani 1 1 d . U .
O25 O 0.1722(7) 0.7612(6) 0.4102(7) 0.253(8) Uani 1 1 d D U .
O26 O 0.4309(3) 0.9651(4) 0.1118(4) 0.128(3) Uani 1 1 d . U .
O27 O 0.0348(4) 0.0412(4) 0.2740(4) 0.150(4) Uani 1 1 d . U .
O28 O 0.0000 -0.0250(5) 0.2500 0.129(5) Uani 1 2 d S T P
O29 O 0.5000 0.8817(9) 0.2500 0.260(10) Uani 1 2 d S TU P

loop_
_atom_site_aniso_label
_atom_site_aniso_U_11
_atom_site_aniso_U_22
_atom_site_aniso_U_33
_atom_site_aniso_U_23
_atom_site_aniso_U_13
_atom_site_aniso_U_12
C1 0.054(5) 0.057(6) 0.071(6) 0.005(5) 0.012(5) 0.023(5)
C2 0.042(4) 0.035(4) 0.034(4) -0.007(3) 0.001(4) -0.002(4)
C3 0.055(5) 0.030(4) 0.059(6) 0.003(4) -0.002(4) 0.010(4)
C4 0.091(7) 0.034(5) 0.041(5) 0.003(4) -0.007(5) 0.009(5)
C5 0.059(5) 0.038(5) 0.031(4) 0.003(3) 0.002(4) 0.003(4)
C6 0.039(4) 0.028(4) 0.040(4) -0.001(3) 0.002(4) 0.002(3)
C7 0.038(4) 0.029(4) 0.038(4) 0.002(3) -0.007(4) -0.007(3)
C8 0.049(5) 0.039(4) 0.029(4) 0.001(3) 0.006(4) -0.007(4)
C9 0.038(4) 0.043(5) 0.033(4) -0.003(3) 0.017(3) 0.001(4)
C10 0.055(5) 0.041(5) 0.045(5) -0.004(4) 0.014(4) -0.005(4)
C11 0.036(5) 0.066(6) 0.060(6) -0.007(5) 0.025(4) -0.005(4)
C12 0.039(4) 0.036(4) 0.038(4) -0.005(3) 0.009(4) 0.001(4)
C13 0.067(6) 0.048(5) 0.049(5) -0.006(4) 0.015(5) 0.009(5)
C14 0.050(5) 0.030(4) 0.032(4) 0.003(3) 0.006(4) -0.001(4)
C15 0.069(6) 0.034(5) 0.043(5) -0.004(4) 0.013(4) 0.003(4)
C16 0.079(7) 0.047(6) 0.042(5) -0.012(4) 0.005(5) -0.017(5)
C17 0.057(5) 0.053(6) 0.045(5) -0.002(4) 0.001(4) -0.009(5)
C18 0.049(5) 0.034(5) 0.049(5) 0.007(4) 0.004(4) -0.012(4)
C19 0.045(5) 0.029(4) 0.037(4) 0.005(3) 0.015(4) -0.002(4)
C20 0.032(4) 0.051(5) 0.058(6) -0.007(4) 0.003(4) -0.007(4)
C21 0.033(4) 0.061(6) 0.061(6) 0.000(5) 0.002(4) -0.002(4)
C22 0.034(5) 0.079(7) 0.074(7) -0.003(5) -0.016(5) -0.006(5)
C23 0.034(5) 0.069(7) 0.090(8) -0.012(6) 0.016(5) -0.012(5)
C24 0.030(4) 0.050(5) 0.045(5) -0.004(4) 0.003(4) 0.003(4)
C25 0.120(10) 0.111(10) 0.065(7) -0.008(7) 0.045(7) -0.057(8)
C26 0.053(5) 0.050(5) 0.035(5) -0.002(4) 0.014(4) 0.006(4)
C27 0.065(6) 0.058(6) 0.058(6) 0.018(5) 0.027(5) 0.018(5)
C28 0.071(6) 0.061(6) 0.045(5) 0.013(5) 0.021(5) 0.011(5)
C29 0.079(7) 0.069(7) 0.031(5) 0.000(4) 0.005(4) 0.017(6)
C30 0.052(5) 0.048(5) 0.043(5) 0.008(4) 0.004(4) 0.011(4)
C31 0.043(4) 0.045(5) 0.030(4) 0.002(4) 0.007(4) 0.013(4)
C32 0.050(5) 0.056(6) 0.042(5) -0.016(4) 0.008(4) 0.010(4)
C33 0.046(5) 0.053(5) 0.040(5) -0.013(4) -0.003(4) 0.004(4)
C34 0.057(6) 0.074(7) 0.050(5) -0.029(5) -0.004(5) 0.007(5)
C35 0.062(6) 0.038(5) 0.051(5) -0.010(4) 0.006(4) 0.007(4)
C36 0.034(4) 0.050(5) 0.055(5) -0.013(4) 0.007(4) 0.002(4)
C37 0.044(5) 0.072(7) 0.094(8) -0.025(6) 0.008(5) -0.009(5)
C38 0.033(5) 0.078(7) 0.042(5) -0.016(5) 0.004(4) -0.012(4)
C39 0.051(5) 0.097(7) 0.051(5) -0.019(5) 0.006(4) -0.013(5)
C40 0.051(5) 0.110(7) 0.047(5) -0.002(5) -0.004(4) -0.001(5)
C41 0.059(5) 0.099(7) 0.049(5) -0.005(5) -0.002(4) 0.014(5)
C42 0.048(5) 0.091(8) 0.030(5) -0.006(5) 0.002(4) 0.027(5)
C43 0.032(4) 0.065(6) 0.035(4) -0.018(4) -0.001(4) 0.018(4)
C44 0.054(6) 0.070(7) 0.033(5) -0.001(4) 0.002(4) 0.018(5)
C45 0.087(7) 0.048(5) 0.026(4) 0.001(4) 0.009(4) 0.032(5)
C46 0.130(9) 0.057(6) 0.035(5) 0.011(4) 0.019(5) 0.036(6)
C47 0.069(6) 0.054(6) 0.038(5) 0.009(4) 0.015(4) 0.016(5)
C48 0.106(8) 0.040(5) 0.038(5) 0.015(4) 0.021(5) 0.028(5)
C49 0.249(17) 0.226(17) 0.110(11) -0.014(12) 0.058(12) -0.045(14)
Dy1 0.0378(2) 0.0354(2) 0.0348(2) 0.00064(16) 0.00537(16) 0.00543(16)
Dy2 0.0356(2) 0.0372(2) 0.0416(2) -0.00053(17) 0.01114(17) -0.00270(17)
Dy3 0.03026(19) 0.0358(2) 0.0359(2) -0.00152(16) 0.00492(15) 0.00106(16)
Dy4 0.02878(19) 0.0354(2) 0.0380(2) -0.00401(16) 0.00482(15) -0.00052(15)
N1 0.038(3) 0.030(3) 0.034(3) 0.001(3) 0.008(3) -0.006(3)
N2 0.036(4) 0.043(4) 0.044(4) -0.004(3) 0.004(3) -0.010(3)
N3 0.041(4) 0.046(4) 0.042(4) -0.005(3) 0.006(3) 0.009(3)
N4 0.062(5) 0.048(4) 0.043(4) 0.001(3) 0.017(4) 0.021(4)
N5 0.097(7) 0.056(6) 0.081(7) 0.016(5) 0.022(6) 0.033(5)
N6 0.051(7) 0.070(9) 0.084(9) 0.000 -0.010(6) 0.000
O1 0.032(3) 0.032(3) 0.059(3) -0.002(3) 0.016(3) 0.003(2)
O2 0.040(3) 0.038(3) 0.044(3) 0.003(2) 0.003(3) 0.011(2)
O3 0.033(3) 0.033(3) 0.036(3) 0.002(2) 0.005(2) 0.003(2)
O4 0.028(3) 0.054(4) 0.058(4) -0.009(3) 0.006(3) -0.005(3)
O5 0.034(3) 0.036(3) 0.033(3) 0.001(2) 0.006(2) 0.001(2)
O6 0.047(3) 0.034(3) 0.041(3) -0.008(2) 0.008(3) 0.004(3)
O7 0.046(3) 0.033(3) 0.036(3) -0.009(2) 0.008(2) -0.003(2)
O8 0.028(3) 0.044(3) 0.048(3) -0.003(3) -0.002(2) 0.000(2)
O9 0.038(3) 0.072(5) 0.057(4) -0.005(4) 0.022(3) -0.008(3)
O10 0.062(4) 0.049(4) 0.060(4) 0.013(3) 0.026(3) -0.001(3)
O11 0.045(3) 0.039(3) 0.033(3) 0.004(2) 0.012(2) 0.003(2)
O12 0.037(3) 0.043(3) 0.039(3) -0.012(2) 0.009(2) 0.000(2)
O13 0.034(3) 0.039(3) 0.057(3) -0.007(3) 0.003(3) 0.008(2)
O14 0.035(3) 0.061(4) 0.056(4) -0.017(3) 0.005(3) -0.012(3)
O15 0.033(3) 0.046(3) 0.043(3) -0.005(2) -0.007(2) 0.005(2)
O16 0.080(4) 0.037(3) 0.034(3) -0.001(2) 0.012(3) 0.010(3)
O17 0.056(3) 0.035(3) 0.042(3) 0.004(2) 0.012(3) 0.004(3)
O18 0.048(3) 0.059(4) 0.053(4) -0.008(3) 0.004(3) 0.015(3)
O19 0.082(5) 0.050(4) 0.061(4) -0.004(3) 0.030(3) -0.022(3)
O20 0.043(3) 0.061(4) 0.051(3) 0.001(3) 0.013(3) 0.013(3)
O21 0.048(3) 0.038(3) 0.065(4) -0.001(3) 0.005(3) -0.016(3)
O22 0.094(6) 0.108(7) 0.078(5) -0.034(5) 0.009(4) -0.031(5)
O23 0.176(9) 0.107(7) 0.087(6) 0.020(5) 0.037(6) 0.082(7)
O24 0.129(7) 0.125(7) 0.131(7) 0.090(6) -0.008(6) -0.032(6)
O25 0.335(16) 0.159(11) 0.270(14) -0.088(11) 0.051(13) -0.033(11)
O26 0.085(6) 0.142(8) 0.159(8) -0.050(6) 0.034(6) -0.020(5)
O27 0.149(8) 0.190(10) 0.109(7) 0.024(6) -0.042(6) -0.121(8)
O28 0.188(14) 0.084(9) 0.122(11) 0.000 0.099(10) 0.000
O29 0.080(9) 0.342(19) 0.366(19) 0.000 0.110(12) 0.000

loop_
_atom_type_symbol
_atom_type_description
_atom_type_scat_dispersion_real
_atom_type_scat_dispersion_imag
_atom_type_scat_source
C C 0.0033 0.0016 'International Tables Vol C Tables 4.2.6.8 and 6.1.1.4'
H H 0.0000 0.0000 'International Tables Vol C Tables 4.2.6.8 and 6.1.1.4'
N N 0.0061 0.0033 'International Tables Vol C Tables 4.2.6.8 and 6.1.1.4'
O O 0.0106 0.0060 'International Tables Vol C Tables 4.2.6.8 and 6.1.1.4'
Dy Dy -0.1892 4.4098 'International Tables Vol C Tables 4.2.6.8 and 6.1.1.4'

loop_
_geom_angle_atom_site_label_1
_geom_angle_atom_site_label_2
_geom_angle_atom_site_label_3
_geom_angle
_geom_angle_site_symmetry_1
_geom_angle_site_symmetry_3
C3 C2 C7 121.8(7) . .
O2 C2 C3 124.0(7) . .
O2 C2 C7 114.2(7) . .
C2 C3 C4 118.9(7) . .
C5 C4 C3 120.6(8) . .
C4 C5 C6 120.2(7) . .
C5 C6 C8 116.0(7) . .
C7 C6 C5 120.8(7) . .
C7 C6 C8 123.0(7) . .
C6 C7 C2 117.6(7) . .
O3 C7 C2 118.2(7) . .
O3 C7 C6 124.2(7) . .
N1 C8 C6 126.2(7) . .
C10 C9 C12 109.7(6) . .
C11 C9 C10 107.6(6) . .
C11 C9 C12 113.3(7) . .
N1 C9 C10 116.1(6) . .
N1 C9 C11 105.8(6) . .
N1 C9 C12 104.4(5) . .
O4 C11 C9 110.5(6) . .
O5 C12 C9 111.6(6) . .
C15 C14 C19 120.7(8) . .
O6 C14 C15 125.5(7) . .
O6 C14 C19 113.8(7) . .
C14 C15 C16 120.8(8) . .
C17 C16 C15 119.5(8) . .
C16 C17 C18 122.1(8) . .
C17 C18 C19 119.2(8) . .
C17 C18 C20 118.3(8) . .
C20 C18 C19 122.2(7) . .
C14 C19 C18 117.6(7) . .
O7 C19 C14 119.6(7) . .
O7 C19 C18 122.7(7) . .
N2 C20 C18 126.7(8) . .
C22 C21 C23 108.0(7) . .
C24 C21 C22 108.3(7) . .
C24 C21 C23 111.2(7) . .
N2 C21 C22 118.2(7) . .
N2 C21 C23 105.9(7) . .
N2 C21 C24 105.1(6) . .
O9 C23 C21 111.6(6) . .
O8 C24 C21 112.3(7) . .
C27 C26 C31 124.2(8) . .
C27 C26 O10 123.3(8) . .
O10 C26 C31 112.4(7) . .
C26 C27 C28 118.9(9) . .
C29 C28 C27 119.5(9) . .
C28 C29 C30 122.3(9) . .
C29 C30 C31 118.8(8) . .
C29 C30 C32 117.6(8) . .
C31 C30 C32 123.4(7) . .
C26 C31 C30 116.1(7) . .
O11 C31 C26 121.0(7) . .
O11 C31 C30 122.9(7) . .
N3 C32 C30 126.6(8) . .
C34 C33 C35 107.9(7) . .
C34 C33 C36 109.0(7) . .
C34 C33 N3 117.9(7) . .
C35 C33 N3 104.2(6) . .
C36 C33 C35 113.7(7) . .
C36 C33 N3 104.2(6) . .
O13 C35 C33 110.5(6) . .
O12 C36 C33 112.4(6) . .
C39 C38 C43 119.6(9) . .
O14 C38 C39 126.1(9) . .
O14 C38 C43 114.3(7) . .
C40 C39 C38 120.4(10) . .
C41 C40 C39 122.7(9) . .
C40 C41 C42 118.9(10) . .
C43 C42 C41 118.4(9) . .
C43 C42 C44 126.5(8) . .
C44 C42 C41 114.8(9) . .
C42 C43 C38 120.0(8) . .
O15 C43 C38 117.3(8) . .
O15 C43 C42 122.7(8) . .
N4 C44 C42 123.6(8) . .
C47 C45 C46 112.4(7) . .
C47 C45 C48 116.2(8) . .
C47 C45 N4 104.0(7) . .
C48 C45 C46 105.9(7) . .
N4 C45 C46 113.7(8) . .
N4 C45 C48 104.6(7) . .
O17 C47 C45 113.2(7) . .
O16 C48 C45 109.1(6) . .
Dy4 Dy1 Dy2 88.557(11) . .
N4 Dy1 Dy2 101.05(15) . .
N4 Dy1 Dy4 110.81(17) . .
N4 Dy1 O6 127.69(19) . .
O1 Dy1 Dy2 44.46(10) . .
O1 Dy1 Dy4 44.90(10) . .
O1 Dy1 N4 105.75(19) . .
O1 Dy1 O6 123.10(17) . .
O5 Dy1 Dy2 104.95(12) . .
O5 Dy1 Dy4 39.17(12) . .
O5 Dy1 N4 138.1(2) . .
O5 Dy1 O1 73.18(16) . .
O5 Dy1 O6 78.31(16) . .
O5 Dy1 O7 83.92(17) . .
O5 Dy1 O15 70.47(17) . .
O5 Dy1 O16 136.39(17) . .
O5 Dy1 O17 143.05(18) . .
O5 Dy1 O18 79.00(18) . .
O6 Dy1 Dy2 101.23(11) . .
O6 Dy1 Dy4 116.46(11) . .
O7 Dy1 Dy2 41.57(11) . .
O7 Dy1 Dy4 94.32(12) . .
O7 Dy1 N4 135.4(2) . .
O7 Dy1 O1 66.92(16) . .
O7 Dy1 O6 61.88(16) . .
O7 Dy1 O16 95.16(19) . .
O7 Dy1 O18 137.75(17) . .
O15 Dy1 Dy2 107.07(12) . .
O15 Dy1 Dy4 41.59(12) . .
O15 Dy1 N4 70.8(2) . .
O15 Dy1 O1 67.62(16) . .
O15 Dy1 O6 142.10(16) . .
O15 Dy1 O7 132.49(16) . .
O15 Dy1 O16 131.00(19) . .
O15 Dy1 O18 76.55(18) . .
O16 Dy1 Dy2 102.52(15) . .
O16 Dy1 Dy4 168.79(15) . .
O16 Dy1 N4 65.7(2) . .
O16 Dy1 O1 145.60(18) . .
O16 Dy1 O6 63.49(16) . .
O17 Dy1 Dy2 38.43(13) . .
O17 Dy1 Dy4 116.18(13) . .
O17 Dy1 N4 66.8(2) . .
O17 Dy1 O1 73.17(16) . .
O17 Dy1 O6 108.34(17) . .
O17 Dy1 O7 69.16(18) . .
O17 Dy1 O15 109.52(18) . .
O17 Dy1 O16 73.00(18) . .
O17 Dy1 O18 137.85(19) . .
O18 Dy1 Dy2 175.28(14) . .
O18 Dy1 Dy4 96.16(14) . .
O18 Dy1 N4 77.1(2) . .
O18 Dy1 O1 140.14(18) . .
O18 Dy1 O6 76.86(17) . .
O18 Dy1 O16 72.8(2) . .
Dy3 Dy2 Dy1 87.823(11) . .
N2 Dy2 Dy1 111.01(14) . .
N2 Dy2 Dy3 101.36(14) . .
N2 Dy2 O1 105.39(18) . .
N2 Dy2 O10 128.3(2) . .
O1 Dy2 Dy1 44.45(10) . .
O1 Dy2 Dy3 44.34(10) . .
O1 Dy2 O10 123.00(18) . .
O7 Dy2 Dy1 41.82(12) . .
O7 Dy2 Dy3 106.72(12) . .
O7 Dy2 N2 70.84(19) . .
O7 Dy2 O1 67.09(16) . .
O7 Dy2 O9 132.6(2) . .
O7 Dy2 O10 142.00(17) . .
O7 Dy2 O11 132.41(17) . .
O7 Dy2 O19 77.92(17) . .
O8 Dy2 Dy1 114.46(12) . .
O8 Dy2 Dy3 38.06(12) . .
O8 Dy2 N2 66.90(19) . .
O8 Dy2 O1 71.80(16) . .
O8 Dy2 O7 108.16(17) . .
O8 Dy2 O9 72.11(19) . .
O8 Dy2 O10 109.71(18) . .
O8 Dy2 O11 69.45(17) . .
O8 Dy2 O19 138.1(2) . .
O9 Dy2 Dy1 171.71(15) . .
O9 Dy2 Dy3 100.32(15) . .
O9 Dy2 N2 66.1(2) . .
O9 Dy2 O1 143.18(18) . .
O9 Dy2 O10 64.3(2) . .
O10 Dy2 Dy1 115.86(13) . .
O10 Dy2 Dy3 101.03(13) . .
O11 Dy2 Dy1 93.95(12) . .
O11 Dy2 Dy3 41.61(11) . .
O11 Dy2 N2 135.58(19) . .
O11 Dy2 O1 67.43(16) . .
O11 Dy2 O9 93.18(19) . .
O11 Dy2 O10 61.40(18) . .
O11 Dy2 O19 136.85(18) . .
O17 Dy2 Dy1 38.89(12) . .
O17 Dy2 Dy3 105.21(14) . .
O17 Dy2 N2 137.2(2) . .
O17 Dy2 O1 73.53(17) . .
O17 Dy2 O7 69.74(18) . .
O17 Dy2 O8 142.62(18) . .
O17 Dy2 O9 138.04(19) . .
O17 Dy2 O10 78.35(18) . .
O17 Dy2 O11 84.73(18) . .
O17 Dy2 O19 79.0(2) . .
O19 Dy2 Dy1 97.66(15) . .
O19 Dy2 Dy3 174.50(15) . .
O19 Dy2 N2 77.2(2) . .
O19 Dy2 O1 141.12(18) . .
O19 Dy2 O9 74.2(2) . .
O19 Dy2 O10 76.20(19) . .
Dy2 Dy3 Dy4 88.592(11) . .
N3 Dy3 Dy2 111.02(15) . .
N3 Dy3 Dy4 101.25(15) . .
N3 Dy3 O1 106.12(19) . .
N3 Dy3 O2 128.20(18) . .
O1 Dy3 Dy2 44.53(10) . .
O1 Dy3 Dy4 44.87(10) . .
O1 Dy3 O2 122.37(16) . .
O2 Dy3 Dy2 115.83(11) . .
O2 Dy3 Dy4 100.75(11) . .
O3 Dy3 Dy2 93.34(11) . .
O3 Dy3 Dy4 41.38(11) . .
O3 Dy3 N3 136.04(19) . .
O3 Dy3 O1 66.32(16) . .
O3 Dy3 O2 61.79(15) . .
O3 Dy3 O13 96.47(17) . .
O3 Dy3 O20 138.42(17) . .
O8 Dy3 Dy2 38.99(13) . .
O8 Dy3 Dy4 104.86(12) . .
O8 Dy3 N3 138.1(2) . .
O8 Dy3 O1 72.70(17) . .
O8 Dy3 O2 77.93(17) . .
O8 Dy3 O3 83.17(17) . .
O8 Dy3 O11 70.37(18) . .
O8 Dy3 O12 142.48(17) . .
O8 Dy3 O13 136.64(17) . .
O8 Dy3 O20 78.62(19) . .
O11 Dy3 Dy2 41.81(12) . .
O11 Dy3 Dy4 107.48(11) . .
O11 Dy3 N3 70.9(2) . .
O11 Dy3 O1 67.70(16) . .
O11 Dy3 O2 141.77(16) . .
O11 Dy3 O3 131.88(16) . .
O11 Dy3 O13 130.39(17) . .
O11 Dy3 O20 75.42(18) . .
O12 Dy3 Dy2 116.07(12) . .
O12 Dy3 Dy4 37.91(12) . .
O12 Dy3 N3 67.53(19) . .
O12 Dy3 O1 73.28(16) . .
O12 Dy3 O2 108.06(17) . .
O12 Dy3 O3 68.97(17) . .
O12 Dy3 O11 110.07(18) . .
O12 Dy3 O13 73.27(17) . .
O12 Dy3 O20 138.78(18) . .
O13 Dy3 Dy2 168.53(12) . .
O13 Dy3 Dy4 102.70(12) . .
O13 Dy3 N3 65.21(19) . .
O13 Dy3 O1 146.11(16) . .
O13 Dy3 O2 64.45(16) . .
O20 Dy3 Dy2 95.38(14) . .
O20 Dy3 Dy4 176.00(14) . .
O20 Dy3 N3 76.94(19) . .
O20 Dy3 O1 138.97(18) . .
O20 Dy3 O2 77.91(17) . .
O20 Dy3 O13 73.31(18) . .
Dy1 Dy4 Dy3 87.804(11) . .
N1 Dy4 Dy1 101.49(13) . .
N1 Dy4 Dy3 111.83(14) . .
N1 Dy4 O1 106.04(17) . .
N1 Dy4 O14 128.05(18) . .
O1 Dy4 Dy1 44.50(10) . .
O1 Dy4 Dy3 44.29(10) . .
O1 Dy4 O14 122.93(18) . .
O3 Dy4 Dy1 105.91(11) . .
O3 Dy4 Dy3 42.18(11) . .
O3 Dy4 N1 70.99(18) . .
O3 Dy4 O1 66.45(15) . .
O3 Dy4 O4 132.43(18) . .
O3 Dy4 O14 141.94(17) . .
O3 Dy4 O15 131.87(16) . .
O3 Dy4 O21 77.47(17) . .
O4 Dy4 Dy1 101.47(14) . .
O4 Dy4 Dy3 170.70(14) . .
O4 Dy4 N1 65.88(18) . .
O4 Dy4 O1 144.62(17) . .
O4 Dy4 O14 64.28(17) . .
O5 Dy4 Dy1 37.99(11) . .
O5 Dy4 Dy3 114.44(11) . .
O5 Dy4 N1 66.88(18) . .
O5 Dy4 O1 71.90(15) . .
O5 Dy4 O3 107.15(16) . .
O5 Dy4 O4 73.49(17) . .
O5 Dy4 O14 110.75(17) . .
O5 Dy4 O15 69.38(16) . .
O5 Dy4 O21 138.06(18) . .
O12 Dy4 Dy1 105.37(13) . .
O12 Dy4 Dy3 38.69(13) . .
O12 Dy4 N1 137.47(19) . .
O12 Dy4 O1 73.42(17) . .
O12 Dy4 O3 70.27(17) . .
O12 Dy4 O4 136.88(18) . .
O12 Dy4 O5 142.67(17) . .
O12 Dy4 O14 77.55(17) . .
O12 Dy4 O15 84.84(18) . .
O12 Dy4 O21 78.90(18) . .
O14 Dy4 Dy1 101.70(14) . .
O14 Dy4 Dy3 114.89(12) . .
O15 Dy4 Dy1 41.44(12) . .
O15 Dy4 Dy3 93.61(12) . .
O15 Dy4 N1 135.41(18) . .
O15 Dy4 O1 67.22(16) . .
O15 Dy4 O4 93.88(18) . .
O15 Dy4 O14 62.11(18) . .
O15 Dy4 O21 138.26(18) . .
O21 Dy4 Dy1 175.19(13) . .
O21 Dy4 Dy3 96.97(13) . .
O21 Dy4 N1 76.21(18) . .
O21 Dy4 O1 140.06(17) . .
O21 Dy4 O4 73.75(19) . .
O21 Dy4 O14 76.87(19) . .
C8 N1 C9 122.2(6) . .
C8 N1 Dy4 131.4(5) . .
C9 N1 Dy4 106.4(4) . .
C20 N2 C21 120.9(7) . .
C20 N2 Dy2 131.5(6) . .
C21 N2 Dy2 107.5(5) . .
C32 N3 C33 121.1(7) . .
C32 N3 Dy3 131.7(6) . .
C33 N3 Dy3 107.1(5) . .
C44 N4 C45 121.4(7) . .
C44 N4 Dy1 133.2(6) . .
C45 N4 Dy1 105.4(5) . .
O22 N5 O23 119.7(10) . .
O24 N5 O22 121.3(10) . .
O24 N5 O23 118.9(11) . .
O27 N6 O27 129.3(18) . 2
O27 N6 O28 115.3(9) . .
O27 N6 O28 115.3(9) 2 .
Dy1 O1 Dy2 91.09(15) . .
Dy1 O1 Dy4 90.60(14) . .
Dy2 O1 Dy4 166.2(2) . .
Dy3 O1 Dy1 164.7(2) . .
Dy3 O1 Dy2 91.13(14) . .
Dy3 O1 Dy4 90.85(15) . .
C1 O2 Dy3 126.0(5) . .
C2 O2 C1 115.0(6) . .
C2 O2 Dy3 118.9(4) . .
C7 O3 Dy3 126.5(4) . .
C7 O3 Dy4 134.5(4) . .
Dy4 O3 Dy3 96.43(17) . .
C11 O4 Dy4 118.6(4) . .
C12 O5 Dy1 134.0(4) . .
C12 O5 Dy4 122.1(4) . .
Dy1 O5 Dy4 102.84(18) . .
C13 O6 Dy1 124.3(5) . .
C14 O6 C13 117.4(6) . .
C14 O6 Dy1 118.3(4) . .
C19 O7 Dy1 126.3(5) . .
C19 O7 Dy2 133.6(5) . .
Dy2 O7 Dy1 96.61(17) . .
C24 O8 Dy2 121.4(4) . .
C24 O8 Dy3 134.0(5) . .
Dy3 O8 Dy2 102.94(19) . .
C23 O9 Dy2 116.9(4) . .
C25 O10 Dy2 125.9(5) . .
C26 O10 C25 115.0(7) . .
C26 O10 Dy2 118.8(5) . .
C31 O11 Dy2 125.9(5) . .
C31 O11 Dy3 135.4(5) . .
Dy3 O11 Dy2 96.57(17) . .
C36 O12 Dy3 121.8(4) . .
C36 O12 Dy4 132.6(4) . .
Dy4 O12 Dy3 103.4(2) . .
C35 O13 Dy3 118.8(4) . .
C37 O14 Dy4 126.6(6) . .
C38 O14 C37 114.2(7) . .
C38 O14 Dy4 118.9(5) . .
C43 O15 Dy1 134.9(5) . .
C43 O15 Dy4 126.8(5) . .
Dy1 O15 Dy4 96.96(17) . .
C48 O16 Dy1 119.4(4) . .
C47 O17 Dy1 121.2(5) . .
C47 O17 Dy2 134.0(5) . .
Dy2 O17 Dy1 102.7(2) . .

loop_
_geom_bond_atom_site_label_1
_geom_bond_atom_site_label_2
_geom_bond_distance
_geom_bond_site_symmetry_2
C1 O2 1.494(9) .
C2 C3 1.385(10) .
C2 C7 1.407(10) .
C2 O2 1.366(8) .
C3 C4 1.388(11) .
C4 C5 1.374(11) .
C5 C6 1.394(10) .
C6 C7 1.392(10) .
C6 C8 1.436(10) .
C7 O3 1.324(8) .
C8 N1 1.300(9) .
C9 C10 1.521(10) .
C9 C11 1.511(10) .
C9 C12 1.535(10) .
C9 N1 1.497(9) .
C11 O4 1.467(9) .
C12 O5 1.405(8) .
C13 O6 1.473(9) .
C14 C15 1.381(10) .
C14 C19 1.407(10) .
C14 O6 1.350(9) .
C15 C16 1.441(12) .
C16 C17 1.329(12) .
C17 C18 1.416(11) .
C18 C19 1.458(11) .
C18 C20 1.445(11) .
C19 O7 1.308(9) .
C20 N2 1.263(10) .
C21 C22 1.520(11) .
C21 C23 1.526(11) .
C21 C24 1.508(11) .
C21 N2 1.472(10) .
C23 O9 1.464(10) .
C24 O8 1.420(9) .
C25 O10 1.475(11) .
C26 C27 1.358(11) .
C26 C31 1.374(11) .
C26 O10 1.371(10) .
C27 C28 1.383(13) .
C28 C29 1.330(13) .
C29 C30 1.408(11) .
C30 C31 1.412(11) .
C30 C32 1.438(12) .
C31 O11 1.320(8) .
C32 N3 1.301(10) .
C33 C34 1.510(11) .
C33 C35 1.515(11) .
C33 C36 1.514(10) .
C33 N3 1.519(10) .
C35 O13 1.464(9) .
C36 O12 1.415(9) .
C37 O14 1.447(10) .
C38 C39 1.388(12) .
C38 C43 1.429(12) .
C38 O14 1.343(10) .
C39 C40 1.378(13) .
C40 C41 1.357(14) .
C41 C42 1.468(13) .
C42 C43 1.402(12) .
C42 C44 1.423(13) .
C43 O15 1.329(9) .
C44 N4 1.273(11) .
C45 C46 1.543(11) .
C45 C47 1.471(11) .
C45 C48 1.536(11) .
C45 N4 1.520(11) .
C47 O17 1.418(9) .
C48 O16 1.465(8) .
C49 O25 1.543(15) .
Dy1 Dy2 3.5687(5) .
Dy1 Dy4 3.5661(5) .
Dy1 N4 2.516(7) .
Dy1 O1 2.500(5) .
Dy1 O5 2.252(5) .
Dy1 O6 2.647(5) .
Dy1 O7 2.396(5) .
Dy1 O15 2.378(5) .
Dy1 O16 2.449(5) .
Dy1 O17 2.296(5) .
Dy1 O18 2.441(5) .
Dy2 Dy3 3.5643(5) .
Dy2 N2 2.498(7) .
Dy2 O1 2.500(5) .
Dy2 O7 2.384(5) .
Dy2 O8 2.301(5) .
Dy2 O9 2.477(6) .
Dy2 O10 2.644(5) .
Dy2 O11 2.392(5) .
Dy2 O17 2.274(5) .
Dy2 O19 2.430(6) .
Dy3 Dy4 3.5682(5) .
Dy3 N3 2.479(6) .
Dy3 O1 2.492(5) .
Dy3 O2 2.628(5) .
Dy3 O3 2.411(5) .
Dy3 O8 2.255(5) .
Dy3 O11 2.383(5) .
Dy3 O12 2.293(5) .
Dy3 O13 2.450(5) .
Dy3 O20 2.422(5) .
Dy4 N1 2.500(6) .
Dy4 O1 2.517(5) .
Dy4 O3 2.374(5) .
Dy4 O4 2.437(5) .
Dy4 O5 2.310(5) .
Dy4 O12 2.254(5) .
Dy4 O14 2.624(5) .
Dy4 O15 2.385(5) .
Dy4 O21 2.412(5) .
N5 O22 1.214(11) .
N5 O23 1.225(11) .
N5 O24 1.213(10) .
N6 O27 1.196(9) 2
N6 O27 1.196(9) .
N6 O28 1.223(15) .

loop_
_smtbx_masks_void_nr
_smtbx_masks_void_average_x
_smtbx_masks_void_average_y
_smtbx_masks_void_average_z
_smtbx_masks_void_volume
_smtbx_masks_void_count_electrons
1 0.000 0.500 -0.275 2754.4 2083.4
2 0.250 0.250 0.000 11.9 8.7
3 0.250 0.750 0.500 11.9 8.7
4 0.500 0.000 -0.210 2754.4 2083.4
5 0.750 0.250 0.500 11.9 8.7
6 0.750 0.750 0.000 11.9 8.7
